data_4125882
loop_
_publ_author_name
'Windorff, Cory J.'
'Chen, Guo P.'
'Cross, Justin N.'
'Evans, William J.'
'Furche, Filipp'
'Gaunt, Andrew J.'
'Janicke, Michael T.'
'Kozimor, Stosh A.'
'Scott, Brian L.'

_publ_section_title
;
 Identification of the Formal +2 Oxidation State of Plutonium: Synthesis
 and Characterization of {Pu(II)[C5H3(SiMe3)2]3}().
;
_journal_issue 11
_journal_name_full 'Journal of the American Chemical Society'
_journal_page_first 3970
_journal_page_last 3973
_journal_paper_doi 10.1021/jacs.7b00706
_journal_volume 139
_journal_year 2017
_chemical_formula_sum 'C51 H99 K N2 O6 Pu Si6'
_chemical_formula_weight 1282.96
_space_group_crystal_system triclinic
_space_group_IT_number 2
_space_group_name_Hall '-P 1'
_space_group_name_H-M_alt 'P -1'
_symmetry_space_group_name_Hall '-P 1'
_symmetry_space_group_name_H-M 'P -1'
_atom_sites_solution_hydrogens geom
_audit_creation_method SHELXL-2014/7
_cell_angle_alpha 100.8106(7)
_cell_angle_beta 104.3697(6)
_cell_angle_gamma 95.5916(7)
_cell_formula_units_Z 2
_cell_length_a 12.2131(8)
_cell_length_b 12.7370(8)
_cell_length_c 22.2524(14)
_cell_measurement_reflns_used 38381
_cell_measurement_temperature 100(2)
_cell_measurement_theta_max 28.606
_cell_measurement_theta_min 1.647
_cell_volume 3255.8(4)
_computing_cell_refinement 'smart saint'
_computing_data_collection smart
_computing_data_reduction SAINT
_computing_molecular_graphics 'SHELXP-2014 (Sheldrick, 2014)'
_computing_publication_material 'SHELXCIF-2014 (Sheldrick, 2014)'
_computing_structure_refinement 'SHELXL-2014 (Sheldrick, 2014)'
_computing_structure_solution 'SHELXS-2014 (Sheldrick, 2014)'
_diffrn_ambient_temperature 100(2)
_diffrn_detector_area_resol_mean 0
_diffrn_measured_fraction_theta_full 0.997
_diffrn_measured_fraction_theta_max 0.916
_diffrn_measurement_device_type CCD
_diffrn_measurement_method '0.5 wide w/exposures'
_diffrn_radiation_type MoK\a
_diffrn_radiation_wavelength 0.71073
_diffrn_reflns_av_R_equivalents 0.0236
_diffrn_reflns_av_unetI/netI 0.0320
_diffrn_reflns_Laue_measured_fraction_full 0.997
_diffrn_reflns_Laue_measured_fraction_max 0.916
_diffrn_reflns_limit_h_max 15
_diffrn_reflns_limit_h_min -15
_diffrn_reflns_limit_k_max 16
_diffrn_reflns_limit_k_min -16
_diffrn_reflns_limit_l_max 28
_diffrn_reflns_limit_l_min -29
_diffrn_reflns_number 38381
_diffrn_reflns_point_group_measured_fraction_full 0.997
_diffrn_reflns_point_group_measured_fraction_max 0.916
_diffrn_reflns_theta_full 25.242
_diffrn_reflns_theta_max 28.606
_diffrn_reflns_theta_min 1.647
_diffrn_source 'sealed tube'
_exptl_absorpt_coefficient_mu 1.228
_exptl_absorpt_correction_T_max 0.746
_exptl_absorpt_correction_T_min 0.549
_exptl_absorpt_correction_type multi-scan
_exptl_absorpt_process_details SADABS
_exptl_crystal_colour 'dark violet'
_exptl_crystal_density_diffrn 1.312
_exptl_crystal_description cube
_exptl_crystal_F_000 1328
_exptl_crystal_size_max 0.12
_exptl_crystal_size_mid 0.12
_exptl_crystal_size_min 0.12
_exptl_transmission_factor_max 'not measured'
_exptl_transmission_factor_min N/A
_refine_diff_density_max 2.143
_refine_diff_density_min -0.497
_refine_diff_density_rms 0.079
_refine_ls_extinction_method none
_refine_ls_goodness_of_fit_ref 1.037
_refine_ls_hydrogen_treatment constr
_refine_ls_matrix_type full
_refine_ls_number_parameters 622
_refine_ls_number_reflns 15297
_refine_ls_number_restraints 0
_refine_ls_restrained_S_all 1.037
_refine_ls_R_factor_all 0.0282
_refine_ls_R_factor_gt 0.0235
_refine_ls_shift/su_max 0.004
_refine_ls_shift/su_mean 0.000
_refine_ls_structure_factor_coef Fsqd
_refine_ls_weighting_details 'w=1/[\s^2^(Fo^2^)+(0.0255P)^2^+0.7719P] where P=(Fo^2^+2Fc^2^)/3'
_refine_ls_weighting_scheme calc
_refine_ls_wR_factor_gt 0.0511
_refine_ls_wR_factor_ref 0.0526
_reflns_Friedel_coverage 0.000
_reflns_number_gt 13926
_reflns_number_total 15297
_reflns_threshold_expression 'I > 2\s(I)'
_cod_data_source_file ja7b00706_si_003.cif
_cod_data_source_block apx2349
_cod_database_code 4125882
_shelx_shelxl_version_number 2014/7
_shelx_space_group_comment
;
The symmetry employed for this shelxl refinement is uniquely defined
by the following loop, which should always be used as a source of
symmetry information in preference to the above space-group names.
They are only intended as comments.
;
_shelxl_version_number 2014-3

loop_
_space_group_symop_operation_xyz
'x, y, z'
'-x, -y, -z'

loop_
_atom_site_label
_atom_site_type_symbol
_atom_site_fract_x
_atom_site_fract_y
_atom_site_fract_z
_atom_site_U_iso_or_equiv
_atom_site_adp_type
_atom_site_occupancy
_atom_site_site_symmetry_order
_atom_site_calc_flag
_atom_site_refinement_flags_posn
_atom_site_refinement_flags_adp
Pu1 Pu 0.64340(2) 0.83436(2) 0.75391(2) 0.01454(3) Uani 1 1 d . .
Si1 Si 0.43120(5) 0.53899(5) 0.64218(3) 0.01991(12) Uani 1 1 d . .
Si2 Si 0.62918(6) 0.70671(5) 0.91075(3) 0.02540(14) Uani 1 1 d . .
Si3 Si 0.81740(5) 0.83653(5) 0.60514(3) 0.02186(13) Uani 1 1 d . .
Si4 Si 0.98599(5) 0.88537(5) 0.87170(3) 0.02248(13) Uani 1 1 d . .
Si5 Si 0.42601(5) 0.95900(5) 0.61700(3) 0.02241(13) Uani 1 1 d . .
Si6 Si 0.56867(5) 1.11037(5) 0.88337(3) 0.02492(14) Uani 1 1 d . .
C1 C 0.48438(18) 0.64255(17) 0.71693(10) 0.0186(4) Uani 1 1 d . .
C2 C 0.56654(18) 0.63238(17) 0.77241(10) 0.0197(4) Uani 1 1 d . .
H2A H 0.6121 0.5732 0.7742 0.024 Uiso 1 1 calc R U
C3 C 0.56063(19) 0.70842(17) 0.82699(10) 0.0210(4) Uani 1 1 d . .
C4 C 0.47099(18) 0.76666(18) 0.80416(11) 0.0218(5) Uani 1 1 d . .
H4A H 0.4359 0.8146 0.8312 0.026 Uiso 1 1 calc R U
C5 C 0.42559(18) 0.72760(17) 0.73868(10) 0.0206(4) Uani 1 1 d . .
H5A H 0.3549 0.7455 0.7133 0.025 Uiso 1 1 calc R U
C6 C 0.5437(2) 0.5017(2) 0.60210(12) 0.0321(6) Uani 1 1 d . .
H6A H 0.5700 0.5615 0.5861 0.048 Uiso 1 1 calc R U
H6B H 0.5123 0.4403 0.5675 0.048 Uiso 1 1 calc R U
H6C H 0.6066 0.4841 0.6321 0.048 Uiso 1 1 calc R U
C7 C 0.3154(2) 0.5829(2) 0.58493(12) 0.0373(6) Uani 1 1 d . .
H7A H 0.3447 0.6482 0.5749 0.056 Uiso 1 1 calc R U
H7B H 0.2537 0.5958 0.6036 0.056 Uiso 1 1 calc R U
H7C H 0.2880 0.5273 0.5468 0.056 Uiso 1 1 calc R U
C8 C 0.3676(2) 0.41368(19) 0.66153(12) 0.0331(6) Uani 1 1 d . .
H8A H 0.3000 0.4269 0.6746 0.050 Uiso 1 1 calc R U
H8B H 0.4221 0.3944 0.6953 0.050 Uiso 1 1 calc R U
H8C H 0.3479 0.3556 0.6245 0.050 Uiso 1 1 calc R U
C9 C 0.7261(2) 0.6016(2) 0.91082(12) 0.0358(6) Uani 1 1 d . .
H9A H 0.7763 0.6140 0.8850 0.054 Uiso 1 1 calc R U
H9B H 0.6811 0.5312 0.8940 0.054 Uiso 1 1 calc R U
H9C H 0.7705 0.6056 0.9536 0.054 Uiso 1 1 calc R U
C10 C 0.7081(2) 0.8405(2) 0.95996(12) 0.0328(6) Uani 1 1 d . .
H10A H 0.7682 0.8640 0.9425 0.049 Uiso 1 1 calc R U
H10B H 0.7404 0.8338 1.0028 0.049 Uiso 1 1 calc R U
H10C H 0.6563 0.8926 0.9599 0.049 Uiso 1 1 calc R U
C11 C 0.5189(2) 0.6646(3) 0.95010(13) 0.0486(8) Uani 1 1 d . .
H11A H 0.4808 0.5929 0.9286 0.073 Uiso 1 1 calc R U
H11B H 0.4641 0.7139 0.9482 0.073 Uiso 1 1 calc R U
H11C H 0.5552 0.6653 0.9937 0.073 Uiso 1 1 calc R U
C12 C 0.80815(17) 0.81432(17) 0.68354(10) 0.0190(4) Uani 1 1 d . .
C13 C 0.86480(17) 0.88695(17) 0.74261(10) 0.0191(4) Uani 1 1 d . .
H13A H 0.9011 0.9609 0.7464 0.023 Uiso 1 1 calc R U
C14 C 0.87980(17) 0.83284(17) 0.79387(10) 0.0199(4) Uani 1 1 d . .
C15 C 0.83009(17) 0.72285(17) 0.76479(10) 0.0194(4) Uani 1 1 d . .
H15A H 0.8395 0.6623 0.7861 0.023 Uiso 1 1 calc R U
C16 C 0.78733(18) 0.71172(17) 0.69920(10) 0.0190(4) Uani 1 1 d . .
H16A H 0.7618 0.6426 0.6682 0.023 Uiso 1 1 calc R U
C17 C 0.7272(3) 0.7262(2) 0.53898(12) 0.0370(6) Uani 1 1 d . .
H17A H 0.6483 0.7253 0.5386 0.055 Uiso 1 1 calc R U
H17B H 0.7499 0.6580 0.5450 0.055 Uiso 1 1 calc R U
H17C H 0.7369 0.7385 0.4992 0.055 Uiso 1 1 calc R U
C18 C 0.9711(2) 0.8375(2) 0.60428(14) 0.0410(7) Uani 1 1 d . .
H18A H 0.9905 0.7662 0.6038 0.062 Uiso 1 1 calc R U
H18B H 1.0195 0.8869 0.6416 0.062 Uiso 1 1 calc R U
H18C H 0.9818 0.8599 0.5670 0.062 Uiso 1 1 calc R U
C19 C 0.7884(2) 0.97226(19) 0.58976(11) 0.0277(5) Uani 1 1 d . .
H19A H 0.7103 0.9793 0.5884 0.042 Uiso 1 1 calc R U
H19B H 0.8018 0.9790 0.5498 0.042 Uiso 1 1 calc R U
H19C H 0.8383 1.0280 0.6232 0.042 Uiso 1 1 calc R U
C20 C 1.1308(2) 0.9098(2) 0.85743(13) 0.0364(6) Uani 1 1 d . .
H20A H 1.1516 0.8421 0.8403 0.055 Uiso 1 1 calc R U
H20B H 1.1863 0.9437 0.8969 0.055 Uiso 1 1 calc R U
H20C H 1.1285 0.9562 0.8279 0.055 Uiso 1 1 calc R U
C21 C 0.9937(2) 0.7832(2) 0.92227(12) 0.0342(6) Uani 1 1 d . .
H21A H 0.9237 0.7734 0.9342 0.051 Uiso 1 1 calc R U
H21B H 1.0565 0.8081 0.9598 0.051 Uiso 1 1 calc R U
H21C H 1.0049 0.7157 0.8988 0.051 Uiso 1 1 calc R U
C22 C 0.9605(2) 1.0185(2) 0.91338(12) 0.0315(6) Uani 1 1 d . .
H22A H 0.8931 1.0083 0.9277 0.047 Uiso 1 1 calc R U
H22B H 0.9504 1.0666 0.8846 0.047 Uiso 1 1 calc R U
H22C H 1.0251 1.0492 0.9493 0.047 Uiso 1 1 calc R U
C23 C 0.52928(18) 0.98063(16) 0.69610(10) 0.0193(4) Uani 1 1 d . .
C24 C 0.49566(18) 0.99039(17) 0.75338(10) 0.0198(4) Uani 1 1 d . .
H24A H 0.4163 0.9760 0.7550 0.024 Uiso 1 1 calc R U
C25 C 0.58878(18) 1.03919(17) 0.80727(10) 0.0209(4) Uani 1 1 d . .
C26 C 0.68308(19) 1.06102(17) 0.78207(11) 0.0213(4) Uani 1 1 d . .
H26A H 0.7563 1.1056 0.8063 0.026 Uiso 1 1 calc R U
C27 C 0.64760(18) 1.02650(16) 0.71576(10) 0.0194(4) Uani 1 1 d . .
H27A H 0.6913 1.0465 0.6871 0.023 Uiso 1 1 calc R U
C28 C 0.4619(2) 0.8728(2) 0.54934(12) 0.0409(7) Uani 1 1 d . .
H28A H 0.4742 0.8037 0.5588 0.061 Uiso 1 1 calc R U
H28B H 0.5300 0.9073 0.5427 0.061 Uiso 1 1 calc R U
H28C H 0.3999 0.8630 0.5116 0.061 Uiso 1 1 calc R U
C29 C 0.4131(2) 1.0959(2) 0.59797(13) 0.0376(6) Uani 1 1 d . .
H29A H 0.4832 1.1250 0.5909 0.056 Uiso 1 1 calc R U
H29B H 0.3982 1.1436 0.6329 0.056 Uiso 1 1 calc R U
H29C H 0.3514 1.0891 0.5604 0.056 Uiso 1 1 calc R U
C30 C 0.2820(2) 0.89677(19) 0.61931(12) 0.0283(5) Uani 1 1 d . .
H30A H 0.2817 0.8210 0.6182 0.042 Uiso 1 1 calc R U
H30B H 0.2247 0.9060 0.5832 0.042 Uiso 1 1 calc R U
H30C H 0.2659 0.9313 0.6577 0.042 Uiso 1 1 calc R U
C31 C 0.5132(2) 1.2392(2) 0.86934(14) 0.0397(6) Uani 1 1 d . .
H31A H 0.4443 1.2223 0.8350 0.060 Uiso 1 1 calc R U
H31B H 0.5697 1.2846 0.8587 0.060 Uiso 1 1 calc R U
H31C H 0.4972 1.2764 0.9072 0.060 Uiso 1 1 calc R U
C32 C 0.7050(2) 1.1500(2) 0.94888(12) 0.0392(7) Uani 1 1 d . .
H32A H 0.7289 1.0867 0.9625 0.059 Uiso 1 1 calc R U
H32B H 0.6928 1.1995 0.9840 0.059 Uiso 1 1 calc R U
H32C H 0.7631 1.1841 0.9337 0.059 Uiso 1 1 calc R U
C33 C 0.4590(2) 1.0332(2) 0.90983(12) 0.0322(6) Uani 1 1 d . .
H33A H 0.4869 0.9700 0.9218 0.048 Uiso 1 1 calc R U
H33B H 0.3900 1.0117 0.8757 0.048 Uiso 1 1 calc R U
H33C H 0.4435 1.0779 0.9457 0.048 Uiso 1 1 calc R U
K1 K 1.01078(4) 1.36713(4) 0.73592(2) 0.02275(10) Uani 1 1 d . .
O1 O 1.13537(14) 1.56299(14) 0.81432(9) 0.0347(4) Uani 1 1 d . .
O2 O 1.07684(15) 1.53178(13) 0.67828(9) 0.0327(4) Uani 1 1 d . .
O3 O 1.16731(15) 1.23058(13) 0.78318(8) 0.0307(4) Uani 1 1 d . .
O4 O 1.06033(14) 1.19422(13) 0.65049(8) 0.0293(4) Uani 1 1 d . .
O5 O 0.85715(15) 1.33810(14) 0.80956(8) 0.0332(4) Uani 1 1 d . .
O6 O 0.77378(13) 1.34882(13) 0.67934(8) 0.0262(3) Uani 1 1 d . .
N1 N 1.1012(2) 1.38626(18) 0.87895(10) 0.0372(5) Uani 1 1 d . .
N2 N 0.92162(18) 1.34413(16) 0.59279(9) 0.0272(4) Uani 1 1 d . .
C34 C 1.1441(3) 1.5013(2) 0.90930(13) 0.0509(8) Uani 1 1 d . .
H34A H 1.1932 1.5060 0.9516 0.061 Uiso 1 1 calc R U
H34B H 1.0796 1.5378 0.9139 0.061 Uiso 1 1 calc R U
C35 C 1.2089(3) 1.5588(2) 0.87372(15) 0.0494(8) Uani 1 1 d . .
H35A H 1.2404 1.6316 0.8982 0.059 Uiso 1 1 calc R U
H35B H 1.2718 1.5213 0.8671 0.059 Uiso 1 1 calc R U
C36 C 1.1940(2) 1.6222(2) 0.78008(14) 0.0407(7) Uani 1 1 d . .
H36A H 1.2538 1.5842 0.7692 0.049 Uiso 1 1 calc R U
H36B H 1.2293 1.6929 0.8065 0.049 Uiso 1 1 calc R U
C37 C 1.1118(2) 1.6347(2) 0.72135(14) 0.0380(6) Uani 1 1 d . .
H37A H 1.0459 1.6624 0.7315 0.046 Uiso 1 1 calc R U
H37B H 1.1477 1.6856 0.7020 0.046 Uiso 1 1 calc R U
C38 C 1.0035(2) 1.5384(2) 0.61920(13) 0.0363(6) Uani 1 1 d . .
H38A H 1.0382 1.5938 0.6022 0.044 Uiso 1 1 calc R U
H38B H 0.9313 1.5576 0.6250 0.044 Uiso 1 1 calc R U
C39 C 0.9836(2) 1.4306(2) 0.57388(12) 0.0358(6) Uani 1 1 d . .
H39A H 0.9408 1.4372 0.5321 0.043 Uiso 1 1 calc R U
H39B H 1.0569 1.4108 0.5705 0.043 Uiso 1 1 calc R U
C40 C 1.1956(3) 1.3223(2) 0.89055(13) 0.0452(7) Uani 1 1 d . .
H40A H 1.2100 1.3112 0.9336 0.054 Uiso 1 1 calc R U
H40B H 1.2643 1.3632 0.8873 0.054 Uiso 1 1 calc R U
C41 C 1.1723(3) 1.2139(2) 0.84513(13) 0.0392(6) Uani 1 1 d . .
H41A H 1.2326 1.1720 0.8582 0.047 Uiso 1 1 calc R U
H41B H 1.1004 1.1743 0.8452 0.047 Uiso 1 1 calc R U
C42 C 1.1614(2) 1.1319(2) 0.73980(13) 0.0350(6) Uani 1 1 d . .
H42A H 1.0918 1.0842 0.7357 0.042 Uiso 1 1 calc R U
H42B H 1.2260 1.0963 0.7553 0.042 Uiso 1 1 calc R U
C43 C 1.1630(2) 1.1553(2) 0.67658(13) 0.0350(6) Uani 1 1 d . .
H43A H 1.2284 1.2090 0.6816 0.042 Uiso 1 1 calc R U
H43B H 1.1695 1.0899 0.6481 0.042 Uiso 1 1 calc R U
C44 C 1.0529(2) 1.2065(2) 0.58753(12) 0.0351(6) Uani 1 1 d . .
H44A H 1.0616 1.1392 0.5617 0.042 Uiso 1 1 calc R U
H44B H 1.1136 1.2620 0.5880 0.042 Uiso 1 1 calc R U
C45 C 0.9382(2) 1.2377(2) 0.55988(12) 0.0343(6) Uani 1 1 d . .
H45A H 0.9299 1.2383 0.5155 0.041 Uiso 1 1 calc R U
H45B H 0.8786 1.1833 0.5618 0.041 Uiso 1 1 calc R U
C46 C 1.0082(3) 1.3450(3) 0.90287(13) 0.0478(8) Uani 1 1 d . .
H46A H 1.0299 1.3682 0.9488 0.057 Uiso 1 1 calc R U
H46B H 0.9975 1.2666 0.8923 0.057 Uiso 1 1 calc R U
C47 C 0.8962(3) 1.3823(3) 0.87622(13) 0.0472(8) Uani 1 1 d . .
H47A H 0.8399 1.3587 0.8968 0.057 Uiso 1 1 calc R U
H47B H 0.9065 1.4606 0.8842 0.057 Uiso 1 1 calc R U
C48 C 0.7490(2) 1.3677(2) 0.78301(14) 0.0417(7) Uani 1 1 d . .
H48A H 0.7571 1.4452 0.7858 0.050 Uiso 1 1 calc R U
H48B H 0.6958 1.3495 0.8067 0.050 Uiso 1 1 calc R U
C49 C 0.7038(2) 1.3094(2) 0.71520(14) 0.0373(6) Uani 1 1 d . .
H49A H 0.7042 1.2324 0.7118 0.045 Uiso 1 1 calc R U
H49B H 0.6257 1.3211 0.6987 0.045 Uiso 1 1 calc R U
C50 C 0.7353(2) 1.2942(2) 0.61422(12) 0.0309(5) Uani 1 1 d . .
H50B H 0.6538 1.2940 0.5982 0.037 Uiso 1 1 calc R U
H50C H 0.7493 1.2199 0.6097 0.037 Uiso 1 1 calc R U
C51 C 0.7988(2) 1.3517(2) 0.57723(12) 0.0319(6) Uani 1 1 d . .
H51C H 0.7650 1.3215 0.5322 0.038 Uiso 1 1 calc R U
H51A H 0.7894 1.4273 0.5853 0.038 Uiso 1 1 calc R U

loop_
_atom_site_aniso_label
_atom_site_aniso_U_11
_atom_site_aniso_U_22
_atom_site_aniso_U_33
_atom_site_aniso_U_23
_atom_site_aniso_U_13
_atom_site_aniso_U_12
Pu1 0.01206(4) 0.01538(4) 0.01463(4) 0.00128(3) 0.00318(3) -0.00007(3)
Si1 0.0207(3) 0.0165(3) 0.0181(3) 0.0018(2) -0.0002(2) -0.0003(2)
Si2 0.0248(3) 0.0333(4) 0.0156(3) 0.0029(3) 0.0042(3) 0.0010(3)
Si3 0.0248(3) 0.0233(3) 0.0203(3) 0.0051(2) 0.0108(3) 0.0044(2)
Si4 0.0156(3) 0.0255(3) 0.0211(3) -0.0003(2) 0.0002(2) 0.0013(2)
Si5 0.0204(3) 0.0243(3) 0.0198(3) 0.0021(2) 0.0030(2) 0.0027(2)
Si6 0.0219(3) 0.0273(3) 0.0223(3) -0.0039(3) 0.0072(3) 0.0037(3)
C1 0.0171(10) 0.0177(10) 0.0183(10) 0.0031(8) 0.0028(8) -0.0032(8)
C2 0.0208(11) 0.0181(10) 0.0185(11) 0.0029(8) 0.0041(9) 0.0002(8)
C3 0.0217(11) 0.0223(11) 0.0184(11) 0.0039(9) 0.0069(9) -0.0030(9)
C4 0.0178(11) 0.0231(11) 0.0256(12) 0.0035(9) 0.0106(9) -0.0006(8)
C5 0.0142(10) 0.0215(11) 0.0248(11) 0.0053(9) 0.0048(9) -0.0021(8)
C6 0.0318(13) 0.0288(13) 0.0290(13) -0.0057(10) 0.0074(11) -0.0017(10)
C7 0.0420(15) 0.0251(13) 0.0302(14) -0.0010(10) -0.0110(12) 0.0045(11)
C8 0.0394(15) 0.0219(12) 0.0339(14) 0.0025(10) 0.0088(12) -0.0048(10)
C9 0.0462(16) 0.0329(14) 0.0230(13) 0.0036(10) 0.0005(11) 0.0090(12)
C10 0.0317(14) 0.0356(14) 0.0242(13) -0.0023(10) 0.0023(10) 0.0035(11)
C11 0.0390(16) 0.079(2) 0.0247(14) 0.0126(14) 0.0100(12) -0.0084(15)
C12 0.0159(10) 0.0206(10) 0.0201(11) 0.0019(8) 0.0064(8) 0.0026(8)
C13 0.0146(10) 0.0188(10) 0.0232(11) 0.0028(9) 0.0064(9) -0.0007(8)
C14 0.0138(10) 0.0227(11) 0.0203(11) 0.0016(9) 0.0022(8) 0.0005(8)
C15 0.0152(10) 0.0207(11) 0.0227(11) 0.0054(9) 0.0049(9) 0.0049(8)
C16 0.0176(10) 0.0175(10) 0.0201(11) -0.0008(8) 0.0061(9) 0.0018(8)
C17 0.0566(18) 0.0295(13) 0.0213(13) 0.0008(10) 0.0098(12) 0.0009(12)
C18 0.0376(15) 0.0469(17) 0.0541(18) 0.0217(14) 0.0298(14) 0.0150(13)
C19 0.0325(13) 0.0276(12) 0.0249(12) 0.0080(10) 0.0098(10) 0.0039(10)
C20 0.0194(12) 0.0393(15) 0.0425(16) -0.0034(12) 0.0040(11) 0.0017(10)
C21 0.0291(13) 0.0371(14) 0.0295(14) 0.0067(11) -0.0039(11) 0.0043(11)
C22 0.0259(13) 0.0313(13) 0.0301(13) -0.0043(10) 0.0049(10) -0.0012(10)
C23 0.0201(11) 0.0166(10) 0.0207(11) 0.0021(8) 0.0057(9) 0.0045(8)
C24 0.0164(10) 0.0196(11) 0.0232(11) 0.0013(9) 0.0069(9) 0.0044(8)
C25 0.0211(11) 0.0197(11) 0.0213(11) 0.0004(9) 0.0075(9) 0.0042(8)
C26 0.0192(11) 0.0164(10) 0.0262(12) 0.0004(9) 0.0058(9) 0.0020(8)
C27 0.0206(11) 0.0163(10) 0.0238(11) 0.0047(8) 0.0100(9) 0.0036(8)
C28 0.0313(14) 0.0534(17) 0.0284(14) -0.0094(12) 0.0071(11) -0.0017(12)
C29 0.0369(15) 0.0380(15) 0.0368(15) 0.0186(12) 0.0010(12) 0.0032(12)
C30 0.0240(12) 0.0277(12) 0.0306(13) 0.0041(10) 0.0035(10) 0.0058(10)
C31 0.0443(16) 0.0345(14) 0.0448(16) 0.0008(12) 0.0239(13) 0.0125(12)
C32 0.0277(14) 0.0461(16) 0.0316(14) -0.0126(12) 0.0020(11) 0.0054(12)
C33 0.0329(14) 0.0377(14) 0.0266(13) 0.0007(11) 0.0139(11) 0.0054(11)
K1 0.0221(2) 0.0217(2) 0.0233(2) 0.00392(19) 0.00474(19) 0.00371(18)
O1 0.0251(9) 0.0336(10) 0.0373(10) -0.0010(8) 0.0020(8) -0.0006(7)
O2 0.0372(10) 0.0201(8) 0.0427(11) 0.0050(7) 0.0164(8) 0.0024(7)
O3 0.0352(10) 0.0251(9) 0.0311(9) 0.0060(7) 0.0054(8) 0.0116(7)
O4 0.0344(9) 0.0276(9) 0.0296(9) 0.0056(7) 0.0134(8) 0.0113(7)
O5 0.0367(10) 0.0388(10) 0.0332(10) 0.0153(8) 0.0163(8) 0.0162(8)
O6 0.0225(8) 0.0247(8) 0.0297(9) 0.0062(7) 0.0058(7) -0.0014(6)
N1 0.0459(14) 0.0390(13) 0.0254(11) 0.0058(9) 0.0030(10) 0.0198(11)
N2 0.0349(11) 0.0253(10) 0.0237(10) 0.0063(8) 0.0106(9) 0.0065(9)
C34 0.070(2) 0.0439(17) 0.0262(14) -0.0040(12) -0.0070(14) 0.0242(16)
C35 0.0391(17) 0.0401(16) 0.0484(18) -0.0088(14) -0.0112(14) 0.0046(13)
C36 0.0308(14) 0.0259(13) 0.0602(19) -0.0050(12) 0.0179(14) -0.0060(11)
C37 0.0380(15) 0.0214(12) 0.0578(18) 0.0035(12) 0.0254(14) -0.0019(11)
C38 0.0437(16) 0.0287(13) 0.0444(16) 0.0164(12) 0.0198(13) 0.0062(11)
C39 0.0473(16) 0.0360(14) 0.0317(14) 0.0137(11) 0.0184(12) 0.0096(12)
C40 0.0497(18) 0.0488(17) 0.0316(15) 0.0072(13) -0.0041(13) 0.0234(14)
C41 0.0446(16) 0.0388(15) 0.0367(15) 0.0148(12) 0.0053(13) 0.0202(13)
C42 0.0439(16) 0.0225(12) 0.0413(15) 0.0078(11) 0.0118(13) 0.0154(11)
C43 0.0408(15) 0.0279(13) 0.0438(16) 0.0090(11) 0.0193(13) 0.0178(11)
C44 0.0511(17) 0.0296(13) 0.0294(14) 0.0044(11) 0.0186(12) 0.0122(12)
C45 0.0485(16) 0.0295(13) 0.0241(13) 0.0019(10) 0.0112(12) 0.0067(12)
C46 0.071(2) 0.0546(19) 0.0285(15) 0.0185(13) 0.0167(14) 0.0332(16)
C47 0.062(2) 0.0598(19) 0.0348(16) 0.0198(14) 0.0248(15) 0.0321(16)
C48 0.0364(15) 0.0549(18) 0.0475(17) 0.0206(14) 0.0256(13) 0.0170(13)
C49 0.0258(13) 0.0378(15) 0.0538(18) 0.0200(13) 0.0139(12) 0.0029(11)
C50 0.0247(12) 0.0265(12) 0.0332(14) 0.0019(10) -0.0030(10) 0.0023(10)
C51 0.0358(14) 0.0330(13) 0.0236(12) 0.0063(10) 0.0002(11) 0.0099(11)

loop_
_atom_type_symbol
_atom_type_description
_atom_type_scat_dispersion_real
_atom_type_scat_dispersion_imag
_atom_type_scat_source
C C 0.0033 0.0016 'International Tables Vol C Tables 4.2.6.8 and 6.1.1.4'
H H 0.0000 0.0000 'International Tables Vol C Tables 4.2.6.8 and 6.1.1.4'
N N 0.0061 0.0033 'International Tables Vol C Tables 4.2.6.8 and 6.1.1.4'
O O 0.0106 0.0060 'International Tables Vol C Tables 4.2.6.8 and 6.1.1.4'
Si Si 0.0817 0.0704 'International Tables Vol C Tables 4.2.6.8 and 6.1.1.4'
K K 0.2009 0.2494 'International Tables Vol C Tables 4.2.6.8 and 6.1.1.4'
Pu Pu -9.4100 4.3056 'International Tables Vol C Tables 4.2.6.8 and 6.1.1.4'

loop_
_geom_angle_atom_site_label_1
_geom_angle_atom_site_label_2
_geom_angle_atom_site_label_3
_geom_angle
C27 Pu1 C23 30.21(6)
C27 Pu1 C4 119.97(6)
C23 Pu1 C4 95.51(7)
C27 Pu1 C5 114.50(6)
C23 Pu1 C5 84.51(6)
C4 Pu1 C5 29.23(6)
C27 Pu1 C3 146.57(6)
C23 Pu1 C3 125.30(7)
C4 Pu1 C3 29.83(6)
C5 Pu1 C3 48.92(6)
C27 Pu1 C15 121.31(6)
C23 Pu1 C15 145.97(6)
C4 Pu1 C15 117.73(6)
C5 Pu1 C15 120.77(6)
C3 Pu1 C15 88.29(6)
C27 Pu1 C2 161.89(7)
C23 Pu1 C2 131.73(6)
C4 Pu1 C2 48.19(6)
C5 Pu1 C2 47.88(6)
C3 Pu1 C2 29.68(6)
C15 Pu1 C2 74.29(6)
C27 Pu1 C26 29.25(6)
C23 Pu1 C26 49.15(6)
C4 Pu1 C26 108.77(6)
C5 Pu1 C26 119.35(6)
C3 Pu1 C26 125.04(6)
C15 Pu1 C26 118.83(6)
C2 Pu1 C26 154.51(6)
C27 Pu1 C14 98.67(6)
C23 Pu1 C14 128.57(6)
C4 Pu1 C14 130.44(7)
C5 Pu1 C14 146.83(6)
C3 Pu1 C14 102.30(6)
C15 Pu1 C14 29.67(6)
C2 Pu1 C14 99.04(6)
C26 Pu1 C14 89.61(6)
C27 Pu1 C13 73.83(6)
C23 Pu1 C13 101.74(6)
C4 Pu1 C13 159.59(7)
C5 Pu1 C13 162.87(6)
C3 Pu1 C13 131.48(6)
C15 Pu1 C13 47.69(6)
C2 Pu1 C13 121.87(6)
C26 Pu1 C13 75.56(6)
C14 Pu1 C13 29.39(6)
C27 Pu1 C16 108.30(6)
C23 Pu1 C16 122.32(6)
C4 Pu1 C16 129.05(6)
C5 Pu1 C16 115.64(6)
C3 Pu1 C16 105.11(6)
C15 Pu1 C16 28.92(6)
C2 Pu1 C16 80.94(6)
C26 Pu1 C16 121.58(6)
C14 Pu1 C16 48.67(6)
C13 Pu1 C16 47.60(6)
C27 Pu1 C24 48.04(6)
C23 Pu1 C24 29.56(6)
C4 Pu1 C24 71.93(6)
C5 Pu1 C24 72.55(6)
C3 Pu1 C24 99.98(6)
C15 Pu1 C24 166.32(6)
C2 Pu1 C24 117.91(6)
C26 Pu1 C24 47.50(6)
C14 Pu1 C24 136.77(6)
C13 Pu1 C24 120.14(6)
C16 Pu1 C24 151.87(6)
C27 Pu1 C1 133.55(6)
C23 Pu1 C1 104.72(6)
C4 Pu1 C1 49.00(6)
C5 Pu1 C1 29.64(6)
C3 Pu1 C1 49.61(6)
C15 Pu1 C1 92.99(6)
C2 Pu1 C1 29.34(6)
C26 Pu1 C1 148.17(6)
C14 Pu1 C1 121.96(6)
C13 Pu1 C1 133.98(6)
C16 Pu1 C1 86.38(6)
C24 Pu1 C1 100.67(6)
C27 Pu1 C12 79.25(6)
C23 Pu1 C12 97.93(6)
C4 Pu1 C12 157.23(7)
C5 Pu1 C12 134.71(6)
C3 Pu1 C12 133.94(6)
C15 Pu1 C12 48.32(6)
C2 Pu1 C12 109.91(6)
C26 Pu1 C12 93.91(6)
C14 Pu1 C12 49.18(6)
C13 Pu1 C12 29.21(6)
C16 Pu1 C12 29.29(6)
C24 Pu1 C12 125.73(6)
C1 Pu1 C12 109.43(6)
C27 Pu1 C25 48.50(6)
C23 Pu1 C25 49.32(6)
C4 Pu1 C25 79.71(6)
C5 Pu1 C25 92.81(6)
C3 Pu1 C25 99.37(6)
C15 Pu1 C25 139.14(6)
C2 Pu1 C25 126.91(6)
C26 Pu1 C25 29.10(6)
C14 Pu1 C25 110.29(6)
C13 Pu1 C25 103.39(6)
C16 Pu1 C25 150.52(6)
C24 Pu1 C25 28.98(6)
C1 Pu1 C25 122.43(6)
C12 Pu1 C25 122.86(6)
C1 Si1 C7 110.88(11)
C1 Si1 C6 114.34(10)
C7 Si1 C6 108.67(13)
C1 Si1 C8 107.67(11)
C7 Si1 C8 107.34(12)
C6 Si1 C8 107.68(12)
C3 Si2 C11 110.13(12)
C3 Si2 C10 114.08(11)
C11 Si2 C10 106.53(13)
C3 Si2 C9 107.75(11)
C11 Si2 C9 107.04(14)
C10 Si2 C9 111.09(12)
C12 Si3 C17 111.74(11)
C12 Si3 C19 115.25(10)
C17 Si3 C19 110.69(12)
C12 Si3 C18 106.99(11)
C17 Si3 C18 108.64(13)
C19 Si3 C18 102.91(12)
C14 Si4 C21 111.03(11)
C14 Si4 C22 112.35(11)
C21 Si4 C22 112.13(12)
C14 Si4 C20 108.09(11)
C21 Si4 C20 106.62(12)
C22 Si4 C20 106.26(12)
C23 Si5 C28 116.92(11)
C23 Si5 C30 110.10(11)
C28 Si5 C30 106.79(12)
C23 Si5 C29 107.16(11)
C28 Si5 C29 107.35(14)
C30 Si5 C29 108.22(12)
C25 Si6 C33 112.91(11)
C25 Si6 C32 113.16(11)
C33 Si6 C32 109.95(13)
C25 Si6 C31 107.04(11)
C33 Si6 C31 106.30(12)
C32 Si6 C31 107.02(13)
C2 C1 C5 104.75(18)
C2 C1 Si1 125.87(16)
C5 C1 Si1 125.98(16)
C2 C1 Pu1 74.23(12)
C5 C1 Pu1 73.59(12)
Si1 C1 Pu1 133.03(10)
C1 C2 C3 111.14(19)
C1 C2 Pu1 76.44(12)
C3 C2 Pu1 74.68(12)
C4 C3 C2 105.21(19)
C4 C3 Si2 127.17(17)
C2 C3 Si2 126.00(17)
C4 C3 Pu1 74.28(12)
C2 C3 Pu1 75.64(12)
Si2 C3 Pu1 126.35(10)
C5 C4 C3 109.21(19)
C5 C4 Pu1 76.18(12)
C3 C4 Pu1 75.89(12)
C4 C5 C1 109.69(19)
C4 C5 Pu1 74.59(12)
C1 C5 Pu1 76.77(12)
C13 C12 C16 105.11(18)
C13 C12 Si3 124.39(16)
C16 C12 Si3 125.96(16)
C13 C12 Pu1 73.96(12)
C16 C12 Pu1 74.09(12)
Si3 C12 Pu1 135.55(10)
C14 C13 C12 111.25(19)
C14 C13 Pu1 75.30(12)
C12 C13 Pu1 76.83(12)
C13 C14 C15 104.72(18)
C13 C14 Si4 123.80(16)
C15 C14 Si4 127.88(16)
C13 C14 Pu1 75.31(12)
C15 C14 Pu1 74.41(12)
Si4 C14 Pu1 131.80(10)
C16 C15 C14 109.75(19)
C16 C15 Pu1 76.50(12)
C14 C15 Pu1 75.92(12)
C15 C16 C12 109.17(19)
C15 C16 Pu1 74.59(12)
C12 C16 Pu1 76.61(12)
C24 C23 C27 104.81(18)
C24 C23 Si5 122.98(16)
C27 C23 Si5 128.89(17)
C24 C23 Pu1 77.45(12)
C27 C23 Pu1 74.23(12)
Si5 C23 Pu1 129.52(10)
C23 C24 C25 111.35(19)
C23 C24 Pu1 72.99(12)
C25 C24 Pu1 77.77(12)
C24 C25 C26 105.08(19)
C24 C25 Si6 122.73(16)
C26 C25 Si6 126.94(17)
C24 C25 Pu1 73.25(12)
C26 C25 Pu1 72.90(12)
Si6 C25 Pu1 138.62(11)
C27 C26 C25 109.27(19)
C27 C26 Pu1 72.72(12)
C25 C26 Pu1 78.00(12)
C26 C27 C23 109.48(19)
C26 C27 Pu1 78.03(12)
C23 C27 Pu1 75.56(12)
O2 K1 O1 61.51(5)
O2 K1 O5 135.35(5)
O1 K1 O5 96.23(6)
O2 K1 O6 96.01(5)
O1 K1 O6 120.72(5)
O5 K1 O6 60.82(5)
O2 K1 O4 96.12(5)
O1 K1 O4 134.94(5)
O5 K1 O4 123.28(5)
O6 K1 O4 98.83(5)
O2 K1 O3 121.17(5)
O1 K1 O3 96.81(5)
O5 K1 O3 98.22(5)
O6 K1 O3 137.29(5)
O4 K1 O3 59.95(5)
O2 K1 N2 59.74(5)
O1 K1 N2 120.74(6)
O5 K1 N2 120.26(6)
O6 K1 N2 60.11(5)
O4 K1 N2 59.73(5)
O3 K1 N2 119.21(5)
O2 K1 N1 120.90(6)
O1 K1 N1 60.01(6)
O5 K1 N1 59.93(6)
O6 K1 N1 120.23(6)
O4 K1 N1 119.31(5)
O3 K1 N1 59.86(5)
N2 K1 N1 179.01(6)
C35 O1 C36 111.1(2)
C35 O1 K1 117.56(16)
C36 O1 K1 111.08(14)
C38 O2 C37 112.08(19)
C38 O2 K1 117.41(14)
C37 O2 K1 112.86(15)
C42 O3 C41 111.45(19)
C42 O3 K1 114.34(14)
C41 O3 K1 116.51(14)
C44 O4 C43 111.07(19)
C44 O4 K1 117.73(13)
C43 O4 K1 113.50(14)
C47 O5 C48 110.9(2)
C47 O5 K1 117.83(17)
C48 O5 K1 111.87(14)
C49 O6 C50 111.26(19)
C49 O6 K1 114.22(14)
C50 O6 K1 115.43(13)
C46 N1 C40 110.3(2)
C46 N1 C34 111.0(2)
C40 N1 C34 109.7(2)
C46 N1 K1 108.75(16)
C40 N1 K1 108.79(15)
C34 N1 K1 108.24(16)
C39 N2 C51 110.24(19)
C39 N2 C45 110.42(19)
C51 N2 C45 109.1(2)
C39 N2 K1 109.04(15)
C51 N2 K1 108.67(13)
C45 N2 K1 109.31(14)
N1 C34 C35 114.2(2)
O1 C35 C34 109.7(2)
O1 C36 C37 109.6(2)
O2 C37 C36 108.8(2)
O2 C38 C39 108.7(2)
N2 C39 C38 113.7(2)
N1 C40 C41 113.6(2)
O3 C41 C40 108.7(2)
O3 C42 C43 109.0(2)
O4 C43 C42 109.3(2)
O4 C44 C45 109.0(2)
N2 C45 C44 113.6(2)
N1 C46 C47 113.4(2)
O5 C47 C46 109.2(2)
O5 C48 C49 109.6(2)
O6 C49 C48 109.0(2)
O6 C50 C51 108.62(19)
N2 C51 C50 113.7(2)

loop_
_geom_bond_atom_site_label_1
_geom_bond_atom_site_label_2
_geom_bond_distance
Pu1 C27 2.737(2)
Pu1 C23 2.754(2)
Pu1 C4 2.758(2)
Pu1 C5 2.778(2)
Pu1 C3 2.778(2)
Pu1 C15 2.786(2)
Pu1 C2 2.791(2)
Pu1 C26 2.804(2)
Pu1 C14 2.805(2)
Pu1 C13 2.805(2)
Pu1 C16 2.810(2)
Pu1 C24 2.811(2)
Pu1 C1 2.819(2)
Pu1 C12 2.842(2)
Pu1 C25 2.869(2)
Si1 C1 1.844(2)
Si1 C7 1.861(2)
Si1 C6 1.867(3)
Si1 C8 1.876(2)
Si2 C3 1.849(2)
Si2 C11 1.868(3)
Si2 C10 1.868(3)
Si2 C9 1.871(3)
Si3 C12 1.848(2)
Si3 C17 1.863(3)
Si3 C19 1.874(2)
Si3 C18 1.881(3)
Si4 C14 1.847(2)
Si4 C21 1.868(3)
Si4 C22 1.868(2)
Si4 C20 1.880(3)
Si5 C23 1.848(2)
Si5 C28 1.861(3)
Si5 C30 1.874(2)
Si5 C29 1.883(3)
Si6 C25 1.851(2)
Si6 C33 1.860(3)
Si6 C32 1.873(3)
Si6 C31 1.885(3)
C1 C2 1.421(3)
C1 C5 1.432(3)
C2 C3 1.426(3)
C3 C4 1.425(3)
C4 C5 1.397(3)
C12 C13 1.425(3)
C12 C16 1.430(3)
C13 C14 1.423(3)
C14 C15 1.432(3)
C15 C16 1.397(3)
C23 C24 1.421(3)
C23 C27 1.431(3)
C24 C25 1.422(3)
C25 C26 1.426(3)
C26 C27 1.400(3)
K1 O2 2.8083(17)
K1 O1 2.8094(18)
K1 O5 2.8214(18)
K1 O6 2.8225(17)
K1 O4 2.8444(17)
K1 O3 2.8499(16)
K1 N2 3.046(2)
K1 N1 3.053(2)
O1 C35 1.415(3)
O1 C36 1.430(3)
O2 C38 1.418(3)
O2 C37 1.427(3)
O3 C42 1.417(3)
O3 C41 1.421(3)
O4 C44 1.420(3)
O4 C43 1.422(3)
O5 C47 1.424(3)
O5 C48 1.425(3)
O6 C49 1.422(3)
O6 C50 1.423(3)
N1 C46 1.463(4)
N1 C40 1.475(3)
N1 C34 1.477(4)
N2 C39 1.460(3)
N2 C51 1.471(3)
N2 C45 1.472(3)
C34 C35 1.485(5)
C36 C37 1.483(4)
C38 C39 1.502(4)
C40 C41 1.505(4)
C42 C43 1.496(4)
C44 C45 1.508(4)
C46 C47 1.510(4)
C48 C49 1.490(4)
C50 C51 1.498(4)
